data_4313795
loop_
_publ_author_name
'Kwasi Mitchell'
'Fu Qiang Huang'
'Adam D. McFarland'
'Christy L. Haynes'
'Rebecca C. Somers'
'Richard P. Van Duyne'
'James A. Ibers'

_publ_section_title
;
 The CsLnMSe3 Semiconductors (Ln = Rare-Earth Element, Y; M = Zn, Cd, Hg)
;
_journal_name_full 'Inorganic Chemistry'
_journal_page_first 4109
_journal_page_last 4116
_journal_paper_doi 10.1021/ic020733f
_journal_volume 42
_journal_year 2003
_chemical_formula_sum 'Cs Hg Se3 Y'
_chemical_formula_weight 659.29
_chemical_name_systematic
;
  ?
;
_space_group_IT_number 63
_symmetry_cell_setting orthorhombic
_symmetry_space_group_name_Hall '-C 2c 2'
_symmetry_space_group_name_H-M 'C m c m'
_atom_sites_solution_hydrogens geom
_atom_sites_solution_primary direct
_atom_sites_solution_secondary difmap
_audit_creation_method SHELXL-97
_cell_angle_alpha 90.00
_cell_angle_beta 90.00
_cell_angle_gamma 90.00
_cell_formula_units_Z 4
_cell_length_a 4.2226(18)
_cell_length_b 15.839(7)
_cell_length_c 10.997(5)
_cell_measurement_temperature 153(2)
_cell_volume 735.5(6)
_computing_cell_refinement 'SMART version 5.054 (Bruker, 2000)'
_computing_data_collection 'SMART version 5.054 (Bruker, 2000)'
_computing_data_reduction 'SAINT-Plus version 6.22 (Bruker, 2000)'
_computing_molecular_graphics 'SHELXTL-97 (Sheldrick, 1997)'
_computing_publication_material 'SHELXTL-97 (Sheldrick, 1997)'
_computing_structure_refinement 'SHELXL-97 (Sheldrick, 1997)'
_computing_structure_solution 'SHELXS-97 (Sheldrick, 1990)'
_diffrn_ambient_temperature 153(2)
_diffrn_measured_fraction_theta_full 0.944
_diffrn_measured_fraction_theta_max 0.944
_diffrn_measurement_device_type 'Bruker Smart 1000 CCD'
_diffrn_measurement_method \w
_diffrn_radiation_monochromator graphite
_diffrn_radiation_source 'fine-focus sealed tube'
_diffrn_radiation_type MoK\a
_diffrn_radiation_wavelength 0.71073
_diffrn_reflns_av_R_equivalents 0.0364
_diffrn_reflns_av_sigmaI/netI 0.0215
_diffrn_reflns_limit_h_max 5
_diffrn_reflns_limit_h_min -5
_diffrn_reflns_limit_k_max 20
_diffrn_reflns_limit_k_min -20
_diffrn_reflns_limit_l_max 14
_diffrn_reflns_limit_l_min -14
_diffrn_reflns_number 4273
_diffrn_reflns_theta_full 28.88
_diffrn_reflns_theta_max 28.88
_diffrn_reflns_theta_min 2.57
_diffrn_standards_decay_% <2
_diffrn_standards_interval_count none
_diffrn_standards_interval_time none
_diffrn_standards_number none
_exptl_absorpt_coefficient_mu 48.300
_exptl_absorpt_correction_T_max 0.56722
_exptl_absorpt_correction_T_min 0.09250
_exptl_absorpt_correction_type numerical
_exptl_absorpt_process_details 'faces indexed'
_exptl_crystal_colour yellow
_exptl_crystal_density_diffrn 5.954
_exptl_crystal_density_meas ?
_exptl_crystal_density_method 'not measured'
_exptl_crystal_description needle
_exptl_crystal_F_000 1104
_exptl_crystal_size_max 0.270
_exptl_crystal_size_mid 0.020
_exptl_crystal_size_min 0.012
_refine_diff_density_max 1.896
_refine_diff_density_min -2.073
_refine_diff_density_rms 0.548
_refine_ls_extinction_coef 0.00081(10)
_refine_ls_extinction_expression Fc^*^=kFc[1+0.001xFc^2^\l^3^/sin(2\q)]^-1/4^
_refine_ls_extinction_method SHELXL
_refine_ls_goodness_of_fit_ref 1.283
_refine_ls_hydrogen_treatment mixed
_refine_ls_matrix_type full
_refine_ls_number_parameters 24
_refine_ls_number_reflns 542
_refine_ls_number_restraints 0
_refine_ls_restrained_S_all 1.283
_refine_ls_R_factor_all 0.0262
_refine_ls_R_factor_gt 0.0225
_refine_ls_shift/su_max 0.002
_refine_ls_shift/su_mean 0.000
_refine_ls_structure_factor_coef Fsqd
_refine_ls_weighting_details
; calc
  [1.00000+0.00000exp(0.00(sin\q/\l)^2^)]/
    [\s^2^(Fo^2^)+0.0000+0.0000*P+(0.0300P)^2^+0.0000sin\q/\l]
  where P = 1.00000Fo^2^ + 0.00000Fc^2^
;
_refine_ls_weighting_scheme calc
_refine_ls_wR_factor_gt 0.0541
_refine_ls_wR_factor_ref 0.0564
_reflns_number_gt 500
_reflns_number_total 542
_reflns_threshold_expression >2sigma(I)
_cod_data_source_file ic020733f_08.cif
_cod_data_source_block CsYHgSe3
_cod_depositor_comments
;
The following automatic conversions were performed:

'_exptl_crystal_density_meas' value 'not measured' was changed to '?'
- the value is perceived as not measured.

Automatic conversion script
Id: cif_fix_values 3008 2015-01-20 13:52:24Z robertas 
;
_cod_original_cell_volume 735.5(5)
_cod_database_code 4313795

loop_
_symmetry_equiv_pos_as_xyz
'x, y, z'
'-x, -y, z+1/2'
'-x, y, -z+1/2'
'x, -y, -z'
'x+1/2, y+1/2, z'
'-x+1/2, -y+1/2, z+1/2'
'-x+1/2, y+1/2, -z+1/2'
'x+1/2, -y+1/2, -z'
'-x, -y, -z'
'x, y, -z-1/2'
'x, -y, z-1/2'
'-x, y, z'
'-x+1/2, -y+1/2, -z'
'x+1/2, y+1/2, -z-1/2'
'x+1/2, -y+1/2, z-1/2'
'-x+1/2, y+1/2, z'

loop_
_atom_site_label
_atom_site_type_symbol
_atom_site_fract_x
_atom_site_fract_y
_atom_site_fract_z
_atom_site_U_iso_or_equiv
_atom_site_adp_type
_atom_site_occupancy
_atom_site_symmetry_multiplicity
_atom_site_calc_flag
_atom_site_refinement_flags
_atom_site_disorder_assembly
_atom_site_disorder_group
Hg1 Hg 0.0000 0.45284(3) 0.2500 0.01184(16) Uani 1 4 d S . .
Cs1 Cs 0.0000 0.74367(4) 0.2500 0.01446(19) Uani 1 4 d S . .
Y1 Y 0.0000 0.0000 0.0000 0.0087(2) Uani 1 4 d S . .
Se1 Se 0.0000 0.37840(4) 0.04161(7) 0.0097(2) Uani 1 2 d S . .
Se2 Se 0.0000 0.06009(6) 0.2500 0.0084(2) Uani 1 4 d S . .

loop_
_atom_site_aniso_label
_atom_site_aniso_U_11
_atom_site_aniso_U_22
_atom_site_aniso_U_33
_atom_site_aniso_U_23
_atom_site_aniso_U_13
_atom_site_aniso_U_12
Hg1 0.0129(2) 0.0158(2) 0.0069(2) 0.000 0.000 0.000
Cs1 0.0134(4) 0.0127(3) 0.0173(4) 0.000 0.000 0.000
Y1 0.0086(5) 0.0112(5) 0.0064(4) -0.0002(4) 0.000 0.000
Se1 0.0109(4) 0.0104(4) 0.0077(4) -0.0002(3) 0.000 0.000
Se2 0.0093(5) 0.0095(5) 0.0066(5) 0.000 0.000 0.000

loop_
_atom_type_symbol
_atom_type_description
_atom_type_scat_dispersion_real
_atom_type_scat_dispersion_imag
_atom_type_scat_source
Se Se -0.0929 2.2259 'International Tables Vol C Tables 4.2.6.8 and 6.1.1.4'
Y Y -2.7962 3.5667 'International Tables Vol C Tables 4.2.6.8 and 6.1.1.4'
Cs Cs -0.3680 2.1192 'International Tables Vol C Tables 4.2.6.8 and 6.1.1.4'
Hg Hg -2.3894 9.2266 'International Tables Vol C Tables 4.2.6.8 and 6.1.1.4'

loop_
_geom_angle_atom_site_label_1
_geom_angle_atom_site_label_2
_geom_angle_atom_site_label_3
_geom_angle
_geom_angle_site_symmetry_1
_geom_angle_site_symmetry_3
_geom_angle_publ_flag
Se1 Hg1 Se1 125.55(5) . 10_556 ?
Se1 Hg1 Se2 106.667(17) . 5 ?
Se1 Hg1 Se2 106.667(17) 10_556 5 ?
Se1 Hg1 Se2 106.667(17) . 5_455 ?
Se1 Hg1 Se2 106.667(17) 10_556 5_455 ?
Se2 Hg1 Se2 102.36(5) 5 5_455 ?
Se1 Hg1 Y1 141.793(17) . 6 ?
Se1 Hg1 Y1 53.63(2) 10_556 6 ?
Se2 Hg1 Y1 53.420(16) 5 6 ?
Se2 Hg1 Y1 109.38(2) 5_455 6 ?
Se1 Hg1 Y1 53.63(2) . 5_455 ?
Se1 Hg1 Y1 141.793(17) 10_556 5_455 ?
Se2 Hg1 Y1 109.38(2) 5 5_455 ?
Se2 Hg1 Y1 53.420(16) 5_455 5_455 ?
Y1 Hg1 Y1 155.679(18) 6 5_455 ?
Se1 Hg1 Y1 141.793(17) . 6_455 ?
Se1 Hg1 Y1 53.63(2) 10_556 6_455 ?
Se2 Hg1 Y1 109.38(2) 5 6_455 ?
Se2 Hg1 Y1 53.420(16) 5_455 6_455 ?
Y1 Hg1 Y1 73.08(3) 6 6_455 ?
Y1 Hg1 Y1 101.67(3) 5_455 6_455 ?
Se1 Hg1 Y1 53.63(2) . 5 ?
Se1 Hg1 Y1 141.793(17) 10_556 5 ?
Se2 Hg1 Y1 53.420(16) 5 5 ?
Se2 Hg1 Y1 109.38(2) 5_455 5 ?
Y1 Hg1 Y1 101.67(3) 6 5 ?
Y1 Hg1 Y1 73.08(3) 5_455 5 ?
Y1 Hg1 Y1 155.679(18) 6_455 5 ?
Se1 Hg1 Cs1 67.30(2) . 5_445 ?
Se1 Hg1 Cs1 67.30(2) 10_556 5_445 ?
Se2 Hg1 Cs1 161.329(19) 5 5_445 ?
Se2 Hg1 Cs1 96.31(4) 5_455 5_445 ?
Y1 Hg1 Cs1 119.843(14) 6 5_445 ?
Y1 Hg1 Cs1 81.817(18) 5_455 5_445 ?
Y1 Hg1 Cs1 81.817(18) 6_455 5_445 ?
Y1 Hg1 Cs1 119.843(15) 5 5_445 ?
Se1 Hg1 Cs1 67.30(2) . 5_545 ?
Se1 Hg1 Cs1 67.30(2) 10_556 5_545 ?
Se2 Hg1 Cs1 96.31(4) 5 5_545 ?
Se2 Hg1 Cs1 161.329(19) 5_455 5_545 ?
Y1 Hg1 Cs1 81.817(18) 6 5_545 ?
Y1 Hg1 Cs1 119.843(15) 5_455 5_545 ?
Y1 Hg1 Cs1 119.843(14) 6_455 5_545 ?
Y1 Hg1 Cs1 81.817(18) 5 5_545 ?
Cs1 Hg1 Cs1 65.02(3) 5_445 5_545 ?
Se1 Hg1 Cs1 117.23(2) . . ?
Se1 Hg1 Cs1 117.23(2) 10_556 . ?
Se2 Hg1 Cs1 51.18(2) 5 . ?
Se2 Hg1 Cs1 51.18(2) 5_455 . ?
Y1 Hg1 Cs1 77.839(9) 6 . ?
Y1 Hg1 Cs1 77.839(9) 5_455 . ?
Y1 Hg1 Cs1 77.839(9) 6_455 . ?
Y1 Hg1 Cs1 77.839(9) 5 . ?
Cs1 Hg1 Cs1 147.492(17) 5_445 . ?
Cs1 Hg1 Cs1 147.492(17) 5_545 . ?
Se2 Cs1 Se2 71.97(4) 5_455 5 ?
Se2 Cs1 Se1 65.31(2) 5_455 9_565 ?
Se2 Cs1 Se1 65.31(2) 5 9_565 ?
Se2 Cs1 Se1 65.31(2) 5_455 2_565 ?
Se2 Cs1 Se1 65.31(2) 5 2_565 ?
Se1 Cs1 Se1 117.83(4) 9_565 2_565 ?
Se2 Cs1 Se1 141.785(19) 5_455 14_556 ?
Se2 Cs1 Se1 97.40(3) 5 14_556 ?
Se1 Cs1 Se1 144.232(16) 9_565 14_556 ?
Se1 Cs1 Se1 76.83(3) 2_565 14_556 ?
Se2 Cs1 Se1 97.40(3) 5_455 5_455 ?
Se2 Cs1 Se1 141.785(19) 5 5_455 ?
Se1 Cs1 Se1 76.83(3) 9_565 5_455 ?
Se1 Cs1 Se1 144.232(16) 2_565 5_455 ?
Se1 Cs1 Se1 111.19(4) 14_556 5_455 ?
Se2 Cs1 Se1 97.40(3) 5_455 14_456 ?
Se2 Cs1 Se1 141.785(19) 5 14_456 ?
Se1 Cs1 Se1 144.232(16) 9_565 14_456 ?
Se1 Cs1 Se1 76.83(3) 2_565 14_456 ?
Se1 Cs1 Se1 67.98(3) 14_556 14_456 ?
Se1 Cs1 Se1 74.72(4) 5_455 14_456 ?
Se2 Cs1 Se1 141.785(19) 5_455 5 ?
Se2 Cs1 Se1 97.40(3) 5 5 ?
Se1 Cs1 Se1 76.83(3) 9_565 5 ?
Se1 Cs1 Se1 144.232(16) 2_565 5 ?
Se1 Cs1 Se1 74.71(4) 14_556 5 ?
Se1 Cs1 Se1 67.98(3) 5_455 5 ?
Se1 Cs1 Se1 111.19(4) 14_456 5 ?
Se2 Cs1 Hg1 176.523(16) 5_455 5 ?
Se2 Cs1 Hg1 111.51(3) 5 5 ?
Se1 Cs1 Hg1 115.811(19) 9_565 5 ?
Se1 Cs1 Hg1 115.811(18) 2_565 5 ?
Se1 Cs1 Hg1 39.017(18) 14_556 5 ?
Se1 Cs1 Hg1 79.86(3) 5_455 5 ?
Se1 Cs1 Hg1 79.86(3) 14_456 5 ?
Se1 Cs1 Hg1 39.017(18) 5 5 ?
Se2 Cs1 Hg1 111.51(3) 5_455 5_455 ?
Se2 Cs1 Hg1 176.523(16) 5 5_455 ?
Se1 Cs1 Hg1 115.811(19) 9_565 5_455 ?
Se1 Cs1 Hg1 115.811(18) 2_565 5_455 ?
Se1 Cs1 Hg1 79.86(3) 14_556 5_455 ?
Se1 Cs1 Hg1 39.018(18) 5_455 5_455 ?
Se1 Cs1 Hg1 39.017(18) 14_456 5_455 ?
Se1 Cs1 Hg1 79.86(3) 5 5_455 ?
Hg1 Cs1 Hg1 65.02(3) 5 5_455 ?
Se2 Cs1 Cs1 125.99(2) 5_455 1_655 ?
Se2 Cs1 Cs1 54.01(2) 5 1_655 ?
Se1 Cs1 Cs1 90.0 9_565 1_655 ?
Se1 Cs1 Cs1 90.0 2_565 1_655 ?
Se1 Cs1 Cs1 56.010(16) 14_556 1_655 ?
Se1 Cs1 Cs1 123.990(16) 5_455 1_655 ?
Se1 Cs1 Cs1 123.990(16) 14_456 1_655 ?
Se1 Cs1 Cs1 56.010(16) 5 1_655 ?
Hg1 Cs1 Cs1 57.492(17) 5 1_655 ?
Hg1 Cs1 Cs1 122.508(17) 5_455 1_655 ?
Se2 Cs1 Cs1 54.01(2) 5_455 1_455 ?
Se2 Cs1 Cs1 125.99(2) 5 1_455 ?
Se1 Cs1 Cs1 90.0 9_565 1_455 ?
Se1 Cs1 Cs1 90.0 2_565 1_455 ?
Se1 Cs1 Cs1 123.990(16) 14_556 1_455 ?
Se1 Cs1 Cs1 56.010(16) 5_455 1_455 ?
Se1 Cs1 Cs1 56.010(16) 14_456 1_455 ?
Se1 Cs1 Cs1 123.990(16) 5 1_455 ?
Hg1 Cs1 Cs1 122.508(17) 5 1_455 ?
Hg1 Cs1 Cs1 57.492(17) 5_455 1_455 ?
Cs1 Cs1 Cs1 180.0 1_655 1_455 ?
Se1 Y1 Se1 180.00(4) 13 5_445 ?
Se1 Y1 Se1 93.69(4) 13 13_455 ?
Se1 Y1 Se1 86.31(4) 5_445 13_455 ?
Se1 Y1 Se1 86.31(4) 13 5_545 ?
Se1 Y1 Se1 93.69(4) 5_445 5_545 ?
Se1 Y1 Se1 180.00(4) 13_455 5_545 ?
Se1 Y1 Se2 93.92(2) 13 9 ?
Se1 Y1 Se2 86.08(2) 5_445 9 ?
Se1 Y1 Se2 93.92(2) 13_455 9 ?
Se1 Y1 Se2 86.08(2) 5_545 9 ?
Se1 Y1 Se2 86.08(2) 13 . ?
Se1 Y1 Se2 93.92(2) 5_445 . ?
Se1 Y1 Se2 86.08(2) 13_455 . ?
Se1 Y1 Se2 93.92(2) 5_545 . ?
Se2 Y1 Se2 180.0 9 . ?
Se1 Y1 Hg1 80.12(3) 13 5_545 ?
Se1 Y1 Hg1 99.88(3) 5_445 5_545 ?
Se1 Y1 Hg1 134.196(18) 13_455 5_545 ?
Se1 Y1 Hg1 45.804(18) 5_545 5_545 ?
Se2 Y1 Hg1 131.58(2) 9 5_545 ?
Se2 Y1 Hg1 48.42(2) . 5_545 ?
Se1 Y1 Hg1 99.88(3) 13 13_455 ?
Se1 Y1 Hg1 80.12(3) 5_445 13_455 ?
Se1 Y1 Hg1 45.804(18) 13_455 13_455 ?
Se1 Y1 Hg1 134.196(18) 5_545 13_455 ?
Se2 Y1 Hg1 48.42(2) 9 13_455 ?
Se2 Y1 Hg1 131.58(2) . 13_455 ?
Hg1 Y1 Hg1 180.000(13) 5_545 13_455 ?
Se1 Y1 Hg1 45.804(18) 13 13 ?
Se1 Y1 Hg1 134.196(19) 5_445 13 ?
Se1 Y1 Hg1 99.88(3) 13_455 13 ?
Se1 Y1 Hg1 80.12(3) 5_545 13 ?
Se2 Y1 Hg1 48.42(2) 9 13 ?
Se2 Y1 Hg1 131.58(2) . 13 ?
Hg1 Y1 Hg1 106.92(3) 5_545 13 ?
Hg1 Y1 Hg1 73.08(3) 13_455 13 ?
Se1 Y1 Hg1 134.196(19) 13 5_445 ?
Se1 Y1 Hg1 45.804(18) 5_445 5_445 ?
Se1 Y1 Hg1 80.12(3) 13_455 5_445 ?
Se1 Y1 Hg1 99.88(3) 5_545 5_445 ?
Se2 Y1 Hg1 131.58(2) 9 5_445 ?
Se2 Y1 Hg1 48.42(2) . 5_445 ?
Hg1 Y1 Hg1 73.08(3) 5_545 5_445 ?
Hg1 Y1 Hg1 106.92(3) 13_455 5_445 ?
Hg1 Y1 Hg1 180.000(13) 13 5_445 ?
Se1 Y1 Cs1 50.23(2) 13 9_565 ?
Se1 Y1 Cs1 129.77(2) 5_445 9_565 ?
Se1 Y1 Cs1 50.23(2) 13_455 9_565 ?
Se1 Y1 Cs1 129.77(2) 5_545 9_565 ?
Se2 Y1 Cs1 74.99(3) 9 9_565 ?
Se2 Y1 Cs1 105.01(3) . 9_565 ?
Hg1 Y1 Cs1 127.527(14) 5_545 9_565 ?
Hg1 Y1 Cs1 52.473(14) 13_455 9_565 ?
Hg1 Y1 Cs1 52.473(14) 13 9_565 ?
Hg1 Y1 Cs1 127.527(14) 5_445 9_565 ?
Se1 Y1 Cs1 129.77(2) 13 1_545 ?
Se1 Y1 Cs1 50.23(2) 5_445 1_545 ?
Se1 Y1 Cs1 129.77(2) 13_455 1_545 ?
Se1 Y1 Cs1 50.23(2) 5_545 1_545 ?
Se2 Y1 Cs1 105.01(3) 9 1_545 ?
Se2 Y1 Cs1 74.99(3) . 1_545 ?
Hg1 Y1 Cs1 52.473(14) 5_545 1_545 ?
Hg1 Y1 Cs1 127.527(14) 13_455 1_545 ?
Hg1 Y1 Cs1 127.527(14) 13 1_545 ?
Hg1 Y1 Cs1 52.473(14) 5_445 1_545 ?
Cs1 Y1 Cs1 180.000(8) 9_565 1_545 ?
Hg1 Se1 Y1 80.57(2) . 5 ?
Hg1 Se1 Y1 80.57(2) . 5_455 ?
Y1 Se1 Y1 93.69(4) 5 5_455 ?
Hg1 Se1 Cs1 176.14(3) . 9_565 ?
Y1 Se1 Cs1 102.02(2) 5 9_565 ?
Y1 Se1 Cs1 102.02(2) 5_455 9_565 ?
Hg1 Se1 Cs1 73.68(3) . 5_545 ?
Y1 Se1 Cs1 93.68(3) 5 5_545 ?
Y1 Se1 Cs1 151.62(3) 5_455 5_545 ?
Cs1 Se1 Cs1 103.17(3) 9_565 5_545 ?
Hg1 Se1 Cs1 73.68(3) . 5_445 ?
Y1 Se1 Cs1 151.62(3) 5 5_445 ?
Y1 Se1 Cs1 93.68(3) 5_455 5_445 ?
Cs1 Se1 Cs1 103.17(3) 9_565 5_445 ?
Cs1 Se1 Cs1 67.98(3) 5_545 5_445 ?
Hg1 Se2 Hg1 102.36(5) 5_445 5_545 ?
Hg1 Se2 Y1 78.165(18) 5_445 . ?
Hg1 Se2 Y1 78.165(18) 5_545 . ?
Hg1 Se2 Y1 78.165(18) 5_445 2 ?
Hg1 Se2 Y1 78.165(18) 5_545 2 ?
Y1 Se2 Y1 141.81(4) . 2 ?
Hg1 Se2 Cs1 164.81(3) 5_445 5_545 ?
Hg1 Se2 Cs1 92.84(4) 5_545 5_545 ?
Y1 Se2 Cs1 105.351(16) . 5_545 ?
Y1 Se2 Cs1 105.351(17) 2 5_545 ?
Hg1 Se2 Cs1 92.84(4) 5_445 5_445 ?
Hg1 Se2 Cs1 164.81(3) 5_545 5_445 ?
Y1 Se2 Cs1 105.351(17) . 5_445 ?
Y1 Se2 Cs1 105.351(17) 2 5_445 ?
Cs1 Se2 Cs1 71.97(4) 5_545 5_445 ?

loop_
_geom_bond_atom_site_label_1
_geom_bond_atom_site_label_2
_geom_bond_distance
_geom_bond_site_symmetry_2
_geom_bond_publ_flag
Hg1 Se1 2.5771(12) . ?
Hg1 Se1 2.5771(12) 10_556 ?
Hg1 Se2 2.7099(11) 5 ?
Hg1 Se2 2.7099(11) 5_455 ?
Hg1 Y1 3.5460(11) 6 ?
Hg1 Y1 3.5460(11) 5_455 ?
Hg1 Y1 3.5460(11) 6_455 ?
Hg1 Y1 3.5460(11) 5 ?
Hg1 Cs1 3.9286(15) 5_445 ?
Hg1 Cs1 3.9286(14) 5_545 ?
Hg1 Cs1 4.606(2) . ?
Cs1 Se2 3.5932(15) 5_455 ?
Cs1 Se2 3.5932(15) 5 ?
Cs1 Se1 3.7445(15) 9_565 ?
Cs1 Se1 3.7445(15) 2_565 ?
Cs1 Se1 3.7766(12) 14_556 ?
Cs1 Se1 3.7766(12) 5_455 ?
Cs1 Se1 3.7766(12) 14_456 ?
Cs1 Se1 3.7766(12) 5 ?
Cs1 Hg1 3.9286(15) 5 ?
Cs1 Hg1 3.9286(15) 5_455 ?
Cs1 Cs1 4.2226(18) 1_655 ?
Cs1 Cs1 4.2226(18) 1_455 ?
Y1 Se1 2.8943(10) 13 ?
Y1 Se1 2.8943(10) 5_445 ?
Y1 Se1 2.8943(10) 13_455 ?
Y1 Se1 2.8943(10) 5_545 ?
Y1 Se2 2.9093(12) 9 ?
Y1 Se2 2.9093(12) . ?
Y1 Hg1 3.5460(11) 5_545 ?
Y1 Hg1 3.5460(11) 13_455 ?
Y1 Hg1 3.5460(11) 13 ?
Y1 Hg1 3.5460(11) 5_445 ?
Y1 Cs1 4.9033(17) 9_565 ?
Y1 Cs1 4.9033(17) 1_545 ?
Se1 Y1 2.8943(10) 5 ?
Se1 Y1 2.8943(10) 5_455 ?
Se1 Cs1 3.7445(15) 9_565 ?
Se1 Cs1 3.7766(12) 5_545 ?
Se1 Cs1 3.7766(12) 5_445 ?
Se2 Hg1 2.7099(11) 5_445 ?
Se2 Hg1 2.7099(11) 5_545 ?
Se2 Y1 2.9093(12) 2 ?
Se2 Cs1 3.5932(15) 5_545 ?
Se2 Cs1 3.5932(15) 5_445 ?
